data_4315924
loop_
_publ_author_name
'Hu Zhou'
'Ai-Hua Yuan'
'Su-Yan Qian'
'You Song'
'Guo-Wang Diao'

_publ_section_title
;
 Efficient Synthetic Strategy to Construct Three-Dimensional 4f-5d
 Networks Using Neutral Two-Dimensional Layers As Building Blocks
;
_journal_name_full 'Inorganic Chemistry'
_journal_page_first 5971
_journal_page_last 5976
_journal_paper_doi 10.1021/ic100518b
_journal_volume 49
_journal_year 2010
_chemical_formula_moiety 'C10 H10 N9 O4 Tb W'
_chemical_formula_sum 'C10 H10 N9 O4 Tb W'
_chemical_formula_weight 663.04
_chemical_name_systematic
; 
 ? 
;
_space_group_IT_number 64
_symmetry_cell_setting orthorhombic
_symmetry_space_group_name_Hall '-C 2ac 2'
_symmetry_space_group_name_H-M 'C m c a'
_atom_sites_solution_hydrogens geom
_atom_sites_solution_primary direct
_atom_sites_solution_secondary difmap
_audit_creation_method SHELXL-97
_cell_angle_alpha 90.00
_cell_angle_beta 90.00
_cell_angle_gamma 90.00
_cell_formula_units_Z 8
_cell_length_a 16.436(5)
_cell_length_b 14.226(4)
_cell_length_c 14.866(4)
_cell_measurement_reflns_used 2605
_cell_measurement_temperature 291(2)
_cell_measurement_theta_max 26.78
_cell_measurement_theta_min 2.71
_cell_volume 3475.9(17)
_computing_cell_refinement SMART
_computing_data_collection 'SMART (Bruker, 2000)'
_computing_data_reduction 'SAINT (Bruker, 2000)'
_computing_molecular_graphics SHELXTL
_computing_publication_material SHELXTL
_computing_structure_refinement SHELXTL
_computing_structure_solution 'SHELXTL (Bruker, 2000)'
_diffrn_ambient_temperature 291(2)
_diffrn_measured_fraction_theta_full 0.987
_diffrn_measured_fraction_theta_max 0.987
_diffrn_measurement_device_type 'Bruker Smart Apex CCD'
_diffrn_measurement_method 'phi and omega scans'
_diffrn_radiation_monochromator graphite
_diffrn_radiation_source 'sealed tube'
_diffrn_radiation_type MoK\a
_diffrn_radiation_wavelength 0.71073
_diffrn_reflns_av_R_equivalents 0.0333
_diffrn_reflns_av_sigmaI/netI 0.0296
_diffrn_reflns_limit_h_max 19
_diffrn_reflns_limit_h_min -16
_diffrn_reflns_limit_k_max 17
_diffrn_reflns_limit_k_min -17
_diffrn_reflns_limit_l_max 17
_diffrn_reflns_limit_l_min -18
_diffrn_reflns_number 8575
_diffrn_reflns_theta_full 25.99
_diffrn_reflns_theta_max 25.99
_diffrn_reflns_theta_min 2.34
_exptl_absorpt_coefficient_mu 10.685
_exptl_absorpt_correction_T_max 0.34
_exptl_absorpt_correction_T_min 0.23
_exptl_absorpt_correction_type multi-scan
_exptl_absorpt_process_details 'SADABS; Bruker, 2000'
_exptl_crystal_colour red
_exptl_crystal_density_diffrn 2.534
_exptl_crystal_density_method 'not measured'
_exptl_crystal_description block
_exptl_crystal_F_000 2432
_exptl_crystal_size_max 0.16
_exptl_crystal_size_mid 0.12
_exptl_crystal_size_min 0.10
_refine_diff_density_max 1.276
_refine_diff_density_min -1.442
_refine_diff_density_rms 0.153
_refine_ls_extinction_method none
_refine_ls_goodness_of_fit_ref 1.021
_refine_ls_hydrogen_treatment constr
_refine_ls_matrix_type full
_refine_ls_number_parameters 123
_refine_ls_number_reflns 1763
_refine_ls_number_restraints 0
_refine_ls_restrained_S_all 1.021
_refine_ls_R_factor_all 0.0385
_refine_ls_R_factor_gt 0.0269
_refine_ls_shift/su_max 0.000
_refine_ls_shift/su_mean 0.000
_refine_ls_structure_factor_coef Fsqd
_refine_ls_weighting_details 'calc w=1/[\s^2^(Fo^2^)+(0.04P)^2^] where P=(Fo^2^+2Fc^2^)/3'
_refine_ls_weighting_scheme calc
_refine_ls_wR_factor_gt 0.0656
_refine_ls_wR_factor_ref 0.0689
_reflns_number_gt 1409
_reflns_number_total 1763
_reflns_threshold_expression >2sigma(I)
_cod_data_source_file ic100518b_si_002.cif
_cod_data_source_block 1
_cod_depositor_comments
;
The following automatic conversions were performed:

'_symmetry_cell_setting' value 'Orthorhombic' changed to
'orthorhombic' according to the built-in table from CIF Core
dictionary named 'cif_core.dic' version 2.4.1 from 2010-06-29.

Automatic conversion script
Id: cif_fix_values 1646 2011-03-28 12:23:43Z adriana 
;
_cod_original_sg_symbol_Hall '-C 2bc 2 '
_cod_database_code 4315924

loop_
_symmetry_equiv_pos_as_xyz
'x, y, z'
'-x, -y+1/2, z+1/2'
'x, -y, -z'
'-x, y+1/2, -z+1/2'
'x+1/2, y+1/2, z'
'-x+1/2, -y+1, z+1/2'
'x+1/2, -y+1/2, -z'
'-x+1/2, y+1, -z+1/2'
'-x, -y, -z'
'x, y-1/2, -z-1/2'
'-x, y, z'
'x, -y-1/2, z-1/2'
'-x+1/2, -y+1/2, -z'
'x+1/2, y, -z-1/2'
'-x+1/2, y+1/2, z'
'x+1/2, -y, z-1/2'

loop_
_atom_site_label
_atom_site_type_symbol
_atom_site_fract_x
_atom_site_fract_y
_atom_site_fract_z
_atom_site_U_iso_or_equiv
_atom_site_adp_type
_atom_site_occupancy
_atom_site_symmetry_multiplicity
_atom_site_calc_flag
_atom_site_refinement_flags
_atom_site_disorder_assembly
_atom_site_disorder_group
C1 C 0.6520(3) 0.8890(4) 0.2297(3) 0.0220(11) Uani 1 1 d . . .
C2 C 0.6739(4) 1.0475(4) 0.1453(4) 0.0268(12) Uani 1 1 d . . .
C3 C 0.7816(3) 0.9167(4) 0.1237(3) 0.0227(11) Uani 1 1 d . . .
C4 C 0.8292(3) 1.0890(3) 0.1923(3) 0.0214(11) Uani 1 1 d . . .
C5 C 0.5000 0.5033(5) 0.0925(6) 0.032(2) Uani 1 2 d S . .
H5 H 0.5000 0.5048 0.1550 0.039 Uiso 1 2 calc SR . .
C6 C 0.5000 0.4155(5) 0.0466(5) 0.0241(16) Uani 1 2 d S . .
H6 H 0.5000 0.3595 0.0790 0.029 Uiso 1 2 calc SR . .
N1 N 0.5982(3) 0.8402(3) 0.2154(3) 0.0260(11) Uani 1 1 d . . .
N2 N 0.6297(3) 1.0791(3) 0.0938(3) 0.0310(11) Uani 1 1 d . . .
N3 N 0.7984(3) 0.8777(3) 0.0609(3) 0.0260(10) Uani 1 1 d . . .
N4 N 0.8766(3) 1.1432(3) 0.1650(3) 0.0240(10) Uani 1 1 d . . .
N5 N 0.5000 0.5862(4) 0.0446(4) 0.0265(14) Uani 1 2 d S . .
O1 O 0.5000 0.6810(4) 0.2881(3) 0.0301(13) Uani 1 2 d S . .
H1A H 0.4452 0.6789 0.3103 0.036 Uiso 0.50 1 d PR . .
H1C H 0.5228 0.6188 0.2891 0.036 Uiso 0.50 1 d PR . .
O2 O 0.4034(2) 0.7611(2) 0.0141(3) 0.0260(9) Uani 1 1 d . . .
H2A H 0.4071 0.8237 -0.0098 0.031 Uiso 1 1 d R . .
H2B H 0.3497 0.7509 0.0376 0.031 Uiso 1 1 d R . .
O3 O 0.5000 0.9079(3) 0.0696(3) 0.0204(10) Uani 1 2 d S . .
H3B H 0.5492 0.9392 0.0874 0.024 Uiso 0.50 1 d PR . .
H3C H 0.4540 0.9414 0.0931 0.024 Uiso 0.50 1 d PR . .
Tb1 Tb 0.5000 0.74222(3) 0.13102(3) 0.02749(13) Uani 1 2 d S . .
W1 W 0.7500 0.98573(2) 0.2500 0.02679(12) Uani 1 2 d S . .

loop_
_atom_site_aniso_label
_atom_site_aniso_U_11
_atom_site_aniso_U_22
_atom_site_aniso_U_33
_atom_site_aniso_U_23
_atom_site_aniso_U_13
_atom_site_aniso_U_12
C1 0.017(3) 0.022(3) 0.027(3) 0.001(2) -0.004(2) 0.004(2)
C2 0.031(3) 0.022(3) 0.027(3) -0.005(2) 0.007(2) 0.002(2)
C3 0.021(3) 0.021(3) 0.026(3) -0.003(2) -0.001(2) 0.002(2)
C4 0.033(3) 0.021(2) 0.010(2) -0.0020(18) -0.008(2) 0.005(2)
C5 0.046(6) 0.020(4) 0.032(5) 0.000(3) 0.000 0.000
C6 0.019(4) 0.027(4) 0.026(4) 0.003(3) 0.000 0.000
N1 0.025(3) 0.031(2) 0.022(2) 0.0129(19) 0.0045(17) -0.003(2)
N2 0.033(3) 0.033(3) 0.027(2) 0.0002(19) -0.004(2) 0.009(2)
N3 0.020(3) 0.031(2) 0.027(2) -0.0078(19) -0.0020(19) 0.0036(19)
N4 0.027(3) 0.028(2) 0.017(2) 0.0016(17) 0.0002(18) -0.004(2)
N5 0.033(4) 0.023(3) 0.024(3) -0.006(2) 0.000 0.000
O1 0.026(3) 0.044(4) 0.020(3) 0.005(2) 0.000 0.000
O2 0.022(2) 0.0277(19) 0.0283(18) -0.0042(15) -0.0064(16) 0.0002(15)
O3 0.021(3) 0.022(3) 0.019(2) 0.0034(19) 0.000 0.000
Tb1 0.0245(2) 0.0284(2) 0.0296(2) -0.00004(15) 0.000 0.000
W1 0.02272(19) 0.02861(19) 0.02905(19) 0.000 0.00020(14) 0.000

loop_
_atom_type_symbol
_atom_type_description
_atom_type_scat_dispersion_real
_atom_type_scat_dispersion_imag
_atom_type_scat_source
C C 0.0033 0.0016 'International Tables Vol C Tables 4.2.6.8 and 6.1.1.4'
H H 0.0000 0.0000 'International Tables Vol C Tables 4.2.6.8 and 6.1.1.4'
N N 0.0061 0.0033 'International Tables Vol C Tables 4.2.6.8 and 6.1.1.4'
O O 0.0106 0.0060 'International Tables Vol C Tables 4.2.6.8 and 6.1.1.4'
Tb Tb -0.1723 4.1537 'International Tables Vol C Tables 4.2.6.8 and 6.1.1.4'
W W -0.8490 6.8722 'International Tables Vol C Tables 4.2.6.8 and 6.1.1.4'

loop_
_geom_angle_atom_site_label_1
_geom_angle_atom_site_label_2
_geom_angle_atom_site_label_3
_geom_angle
_geom_angle_site_symmetry_1
_geom_angle_site_symmetry_3
_geom_angle_publ_flag
N1 C1 W1 176.5(4) . . ?
N2 C2 W1 175.6(5) . . ?
N3 C3 W1 176.9(5) . . ?
N4 C4 W1 175.2(4) . . ?
N5 C5 C6 120.3(7) . . ?
N5 C5 H5 119.8 . . ?
C6 C5 H5 119.8 . . ?
N5 C6 C5 119.6(7) 9_665 . ?
N5 C6 H6 120.2 9_665 . ?
C5 C6 H6 120.2 . . ?
C1 N1 Tb1 160.1(4) . . ?
C4 N4 Tb1 167.1(4) . 5 ?
C6 N5 C5 120.1(6) 9_665 . ?
C6 N5 Tb1 121.0(5) 9_665 . ?
C5 N5 Tb1 118.9(5) . . ?
Tb1 O1 H1A 109.5 . . ?
Tb1 O1 H1C 109.6 . . ?
H1A O1 H1C 109.5 . . ?
Tb1 O2 H2A 109.5 . . ?
Tb1 O2 H2B 109.4 . . ?
H2A O2 H2B 109.5 . . ?
Tb1 O3 H3B 109.4 . . ?
Tb1 O3 H3C 109.4 . . ?
H3B O3 H3C 109.5 . . ?
O2 Tb1 O2 84.1(2) . 11_655 ?
O2 Tb1 N1 138.15(13) . . ?
O2 Tb1 N1 82.58(13) 11_655 . ?
O2 Tb1 N1 82.58(13) . 11_655 ?
O2 Tb1 N1 138.15(13) 11_655 11_655 ?
N1 Tb1 N1 81.4(2) . 11_655 ?
O2 Tb1 O1 136.64(10) . . ?
O2 Tb1 O1 136.64(10) 11_655 . ?
N1 Tb1 O1 73.87(13) . . ?
N1 Tb1 O1 73.87(13) 11_655 . ?
O2 Tb1 N4 70.81(14) . 5_445 ?
O2 Tb1 N4 138.55(13) 11_655 5_445 ?
N1 Tb1 N4 137.59(13) . 5_445 ?
N1 Tb1 N4 71.85(15) 11_655 5_445 ?
O1 Tb1 N4 67.48(11) . 5_445 ?
O2 Tb1 N4 138.55(13) . 15_645 ?
O2 Tb1 N4 70.81(14) 11_655 15_645 ?
N1 Tb1 N4 71.85(15) . 15_645 ?
N1 Tb1 N4 137.59(13) 11_655 15_645 ?
O1 Tb1 N4 67.48(11) . 15_645 ?
N4 Tb1 N4 107.2(2) 5_445 15_645 ?
O2 Tb1 O3 68.23(12) . . ?
O2 Tb1 O3 68.23(12) 11_655 . ?
N1 Tb1 O3 69.98(13) . . ?
N1 Tb1 O3 69.98(13) 11_655 . ?
O1 Tb1 O3 131.64(17) . . ?
N4 Tb1 O3 126.41(11) 5_445 . ?
N4 Tb1 O3 126.41(11) 15_645 . ?
O2 Tb1 N5 74.39(14) . . ?
O2 Tb1 N5 74.39(14) 11_655 . ?
N1 Tb1 N5 137.87(12) . . ?
N1 Tb1 N5 137.87(12) 11_655 . ?
O1 Tb1 N5 99.6(2) . . ?
N4 Tb1 N5 67.45(12) 5_445 . ?
N4 Tb1 N5 67.45(12) 15_645 . ?
O3 Tb1 N5 128.77(19) . . ?
C1 W1 C1 100.0(3) . 8_645 ?
C1 W1 C4 147.34(18) . . ?
C1 W1 C4 92.3(2) 8_645 . ?
C1 W1 C4 92.3(2) . 8_645 ?
C1 W1 C4 147.34(18) 8_645 8_645 ?
C4 W1 C4 93.4(3) . 8_645 ?
C1 W1 C2 74.14(19) . . ?
C1 W1 C2 142.30(19) 8_645 . ?
C4 W1 C2 77.66(19) . . ?
C4 W1 C2 70.20(18) 8_645 . ?
C1 W1 C2 142.30(19) . 8_645 ?
C1 W1 C2 74.14(19) 8_645 8_645 ?
C4 W1 C2 70.20(18) . 8_645 ?
C4 W1 C2 77.66(19) 8_645 8_645 ?
C2 W1 C2 132.5(3) . 8_645 ?
C1 W1 C3 76.6(2) . . ?
C1 W1 C3 69.68(19) 8_645 . ?
C4 W1 C3 79.57(18) . . ?
C4 W1 C3 142.96(18) 8_645 . ?
C2 W1 C3 72.77(19) . . ?
C2 W1 C3 131.2(2) 8_645 . ?
C1 W1 C3 69.68(19) . 8_645 ?
C1 W1 C3 76.6(2) 8_645 8_645 ?
C4 W1 C3 142.96(18) . 8_645 ?
C4 W1 C3 79.57(18) 8_645 8_645 ?
C2 W1 C3 131.2(2) . 8_645 ?
C2 W1 C3 72.77(19) 8_645 8_645 ?
C3 W1 C3 126.5(3) . 8_645 ?

loop_
_geom_bond_atom_site_label_1
_geom_bond_atom_site_label_2
_geom_bond_distance
_geom_bond_site_symmetry_2
_geom_bond_publ_flag
C1 N1 1.145(7) . ?
C1 W1 2.139(5) . ?
C2 N2 1.148(7) . ?
C2 W1 2.181(6) . ?
C3 N3 1.121(6) . ?
C3 W1 2.182(5) . ?
C4 N4 1.168(7) . ?
C4 W1 2.143(5) . ?
C5 N5 1.376(10) . ?
C5 C6 1.423(10) . ?
C5 H5 0.9300 . ?
C6 N5 1.357(10) 9_665 ?
C6 H6 0.9300 . ?
N1 Tb1 2.474(5) . ?
N4 Tb1 2.521(5) 5 ?
N5 C6 1.357(10) 9_665 ?
N5 Tb1 2.565(6) . ?
O1 Tb1 2.493(5) . ?
O1 H1A 0.9600 . ?
O1 H1C 0.9600 . ?
O2 Tb1 2.369(4) . ?
O2 H2A 0.9600 . ?
O2 H2B 0.9600 . ?
O3 Tb1 2.528(5) . ?
O3 H3B 0.9600 . ?
O3 H3C 0.9600 . ?
Tb1 O2 2.369(4) 11_655 ?
Tb1 N1 2.474(5) 11_655 ?
Tb1 N4 2.521(5) 5_445 ?
Tb1 N4 2.521(5) 15_645 ?
W1 C1 2.139(6) 8_645 ?
W1 C4 2.143(5) 8_645 ?
W1 C2 2.181(6) 8_645 ?
W1 C3 2.182(5) 8_645 ?

loop_
_geom_hbond_atom_site_label_D
_geom_hbond_atom_site_label_H
_geom_hbond_atom_site_label_A
_geom_hbond_distance_DH
_geom_hbond_distance_HA
_geom_hbond_distance_DA
_geom_hbond_angle_DHA
_geom_hbond_site_symmetry_A
O1 H1A N2 0.96 2.36 3.118(6) 135.7 4_645
O1 H1C N2 0.96 2.54 3.118(6) 119.0 10_556
O2 H2A N2 0.96 1.96 2.834(6) 150.5 9_675

loop_
_geom_torsion_atom_site_label_1
_geom_torsion_atom_site_label_2
_geom_torsion_atom_site_label_3
_geom_torsion_atom_site_label_4
_geom_torsion
_geom_torsion_site_symmetry_1
_geom_torsion_site_symmetry_2
_geom_torsion_site_symmetry_3
_geom_torsion_site_symmetry_4
_geom_torsion_publ_flag
N5 C5 C6 N5 0.000(2) . . . 9_665 ?
C6 C5 N5 Tb1 180.0 . . . . ?
C1 N1 Tb1 O2 -59.6(13) . . . . ?
C1 N1 Tb1 O2 12.9(12) . . . 11_655 ?
C1 N1 Tb1 N1 -128.3(12) . . . 11_655 ?
C1 N1 Tb1 O1 156.1(13) . . . . ?
C1 N1 Tb1 N4 -179.1(12) . . . 5_445 ?
C1 N1 Tb1 N4 85.1(12) . . . 15_645 ?
C1 N1 Tb1 O3 -56.5(12) . . . . ?
C1 N1 Tb1 N5 69.7(13) . . . . ?
C6 N5 Tb1 O2 44.08(11) 9_665 . . . ?
C5 N5 Tb1 O2 -135.92(11) . . . . ?
C6 N5 Tb1 O2 -44.08(11) 9_665 . . 11_655 ?
C5 N5 Tb1 O2 135.92(11) . . . 11_655 ?
C6 N5 Tb1 N1 -103.5(2) 9_665 . . . ?
C5 N5 Tb1 N1 76.5(2) . . . . ?
C6 N5 Tb1 N1 103.5(2) 9_665 . . 11_655 ?
C5 N5 Tb1 N1 -76.5(2) . . . 11_655 ?
C6 N5 Tb1 O1 180.0 9_665 . . . ?
C5 N5 Tb1 O1 0.000(1) . . . . ?
C6 N5 Tb1 N4 119.39(12) 9_665 . . 5_445 ?
C5 N5 Tb1 N4 -60.61(12) . . . 5_445 ?
C6 N5 Tb1 N4 -119.39(12) 9_665 . . 15_645 ?
C5 N5 Tb1 N4 60.61(12) . . . 15_645 ?
C6 N5 Tb1 O3 0.000(1) 9_665 . . . ?
C5 N5 Tb1 O3 180.000(1) . . . . ?
